data_7107674
loop_
_publ_author_name
'P. Ricardo Girling'
'Andrei Batsanov'
'Hong Shen'
'Andrew Whiting'

_publ_section_title
;
 A multicomponent formal [1+2+2+1]-cycloaddition for the Synthesis of
 dihydropyridines
;
_journal_name_full Chem.Commun.
_journal_page_first 4893
_journal_page_last 4895
_journal_paper_doi 10.1039/c2cc31495a
_journal_volume 48
_journal_year 2012
_chemical_formula_moiety 'C19 H21 N O3'
_chemical_formula_sum 'C19 H21 N O3'
_chemical_formula_weight 311.37
_chemical_name_systematic 1,1'-(1-Allyl-4-(4-methoxyphenyl)-1,4-dihydropyridine-3,5-diyl)diethanone
_space_group_crystal_system monoclinic
_space_group_IT_number 14
_space_group_name_Hall '-P 2ybc'
_space_group_name_H-M_alt 'P 1 21/c 1'
_symmetry_space_group_name_Hall '-P 2ybc'
_symmetry_space_group_name_H-M 'P 1 21/c 1'
_atom_sites_solution_hydrogens geom
_atom_sites_solution_primary direct
_atom_sites_solution_secondary difmap
_audit_creation_date 2012-02-03
_audit_creation_method
;
Olex2 1.1-beta
(compiled 2011.11.01 svn.r2039, GUI svn.r3906)
;
_cell_angle_alpha 90.00
_cell_angle_beta 97.456(9)
_cell_angle_gamma 90.00
_cell_formula_units_Z 4
_cell_length_a 8.5218(6)
_cell_length_b 19.4587(16)
_cell_length_c 9.7216(7)
_cell_measurement_reflns_used 9897
_cell_measurement_temperature 120
_cell_measurement_theta_max 29.996
_cell_measurement_theta_min 2.410
_cell_volume 1598.4(2)
_computing_cell_refinement 'SAINT v7.46A (Bruker, 2008)'
_computing_data_collection 'SMART v5.630 (Bruker, 2003)'
_computing_data_reduction 'SAINT v7.46A (Bruker, 2008)'
_computing_molecular_graphics
;
O. V. Dolomanov, L. J. Bourhis, R. J. Gildea, J. A. K. Howard and H. Puschmann,
OLEX2: a complete structure solution, refinement and analysis program.
J. Appl. Cryst. (2009). 42, 339-341.
;
_computing_publication_material
;
O. V. Dolomanov, L. J. Bourhis, R. J. Gildea, J. A. K. Howard and H. Puschmann,
OLEX2: a complete structure solution, refinement and analysis program.
J. Appl. Cryst. (2009). 42, 339-341.
;
_computing_structure_refinement
;
XL, G.M. Sheldrick, Acta Cryst. (2008). A64, 112-122
;
_computing_structure_solution
;
XS, G.M. Sheldrick, Acta Cryst. (2008). A64, 112-122
;
_diffrn_ambient_temperature 120
_diffrn_detector 'CCD area detector'
_diffrn_detector_area_resol_mean 5.6
_diffrn_detector_type 'Bruker SMART CCD 6000 area detector'
_diffrn_measured_fraction_theta_full 1.000
_diffrn_measured_fraction_theta_max 1.000
_diffrn_measurement_device 'three-circle diffractometer'
_diffrn_measurement_device_type 'Bruker SMART CCD 6000 area detector'
_diffrn_measurement_method '\w scans'
_diffrn_radiation_monochromator graphite
_diffrn_radiation_probe x-ray
_diffrn_radiation_type MoK\a
_diffrn_radiation_wavelength 0.71073
_diffrn_radiation_xray_symbol K-L~3~
_diffrn_reflns_av_R_equivalents 0.0238
_diffrn_reflns_av_unetI/netI 0.0148
_diffrn_reflns_limit_h_max 11
_diffrn_reflns_limit_h_min -11
_diffrn_reflns_limit_k_max 27
_diffrn_reflns_limit_k_min -27
_diffrn_reflns_limit_l_max 13
_diffrn_reflns_limit_l_min -13
_diffrn_reflns_number 29459
_diffrn_reflns_theta_full 30.00
_diffrn_reflns_theta_max 30.00
_diffrn_reflns_theta_min 2.09
_diffrn_source 'sealed X-ray tube'
_diffrn_source_current 30.0
_diffrn_source_power 1.5
_diffrn_source_target Mo
_diffrn_source_voltage 50.0
_diffrn_standards_number 0
_exptl_absorpt_coefficient_mu 0.087
_exptl_absorpt_correction_T_max 0.7460
_exptl_absorpt_correction_T_min 0.6614
_exptl_absorpt_correction_type multi-scan
_exptl_absorpt_process_details
;
? was used for absorption correction.
R(int) was 0.0607 before and 0.0441 after correction.
The Ratio of minimum to maximum transmission is 0.8866.
The \l/2 correction factor is 0.0015.
;
_exptl_crystal_colour 'light yellow'
_exptl_crystal_colour_modifier light
_exptl_crystal_colour_primary yellow
_exptl_crystal_density_diffrn 1.294
_exptl_crystal_density_method 'not measured'
_exptl_crystal_description block
_exptl_crystal_F_000 664
_exptl_crystal_size_max 0.7
_exptl_crystal_size_mid 0.4
_exptl_crystal_size_min 0.3
_refine_diff_density_max 0.449
_refine_diff_density_min -0.211
_refine_diff_density_rms 0.049
_refine_ls_extinction_method none
_refine_ls_goodness_of_fit_ref 1.068
_refine_ls_hydrogen_treatment mixed
_refine_ls_matrix_type full
_refine_ls_number_parameters 222
_refine_ls_number_reflns 4652
_refine_ls_number_restraints 0
_refine_ls_restrained_S_all 1.068
_refine_ls_R_factor_all 0.0458
_refine_ls_R_factor_gt 0.0403
_refine_ls_shift/su_max 0.001
_refine_ls_shift/su_mean 0.000
_refine_ls_structure_factor_coef Fsqd
_refine_ls_weighting_details 'calc w=1/[\s^2^(Fo^2^)+(0.0702P)^2^+0.3634P] where P=(Fo^2^+2Fc^2^)/3'
_refine_ls_weighting_scheme calc
_refine_ls_wR_factor_gt 0.1148
_refine_ls_wR_factor_ref 0.1209
_reflns_number_gt 4033
_reflns_number_total 4652
_reflns_threshold_expression I>2\s(I)
_cod_data_source_file c2cc31495a.txt
_cod_data_source_block 4i
_cod_database_code 7107674

loop_
_space_group_symop_id
_space_group_symop_operation_xyz
1 'x, y, z'
2 '-x, y+1/2, -z+1/2'
3 '-x, -y, -z'
4 'x, -y-1/2, z-1/2'

loop_
_atom_site_label
_atom_site_type_symbol
_atom_site_fract_x
_atom_site_fract_y
_atom_site_fract_z
_atom_site_U_iso_or_equiv
_atom_site_adp_type
_atom_site_occupancy
_atom_site_symmetry_multiplicity
_atom_site_calc_flag
_atom_site_refinement_flags
O1 O 0.63228(9) 0.18256(4) 0.38283(9) 0.0337(2) Uani 1 1 d .
O2 O 0.41909(9) -0.03862(4) 0.15821(8) 0.02665(16) Uani 1 1 d .
O3 O 0.03782(9) 0.07985(4) 0.67334(7) 0.02503(16) Uani 1 1 d .
N1 N 0.23868(9) 0.17943(4) -0.00650(8) 0.01978(16) Uani 1 1 d .
C1 C 0.13652(11) 0.21942(5) -0.10958(10) 0.02272(19) Uani 1 1 d .
H1A H 0.1190 0.1930 -0.1972 0.027 Uiso 1 1 calc R
H1B H 0.1917 0.2625 -0.1284 0.027 Uiso 1 1 calc R
C2 C 0.34024(10) 0.21219(5) 0.09362(9) 0.01919(18) Uani 1 1 d .
H2 H 0.3499 0.2608 0.0894 0.023 Uiso 1 1 calc R
C3 C 0.42721(10) 0.17783(4) 0.19825(9) 0.01796(17) Uani 1 1 d .
C4 C 0.40025(10) 0.10153(4) 0.22153(9) 0.01679(17) Uani 1 1 d .
H4 H 0.5053 0.0789 0.2477 0.020 Uiso 1 1 calc R
C5 C 0.32200(10) 0.06987(4) 0.08740(9) 0.01731(17) Uani 1 1 d .
C6 C 0.24020(10) 0.10862(5) -0.01258(9) 0.01864(17) Uani 1 1 d .
H6 H 0.1817 0.0863 -0.0898 0.022 Uiso 1 1 calc R
C7 C 0.54664(11) 0.21432(5) 0.29321(10) 0.02256(19) Uani 1 1 d .
C8 C 0.56371(13) 0.29148(5) 0.28086(12) 0.0285(2) Uani 1 1 d .
H8A H 0.5907 0.3029 0.1886 0.050(3) Uiso 1 1 calc R
H8B H 0.6478 0.3077 0.3517 0.050(3) Uiso 1 1 calc R
H8C H 0.4637 0.3137 0.2943 0.050(3) Uiso 1 1 calc R
C9 C 0.33451(11) -0.00497(5) 0.07113(10) 0.01982(18) Uani 1 1 d .
C10 C 0.24220(13) -0.04077(5) -0.05175(11) 0.0281(2) Uani 1 1 d .
H10A H 0.2707 -0.0896 -0.0504 0.058(3) Uiso 1 1 calc R
H10B H 0.2675 -0.0198 -0.1378 0.058(3) Uiso 1 1 calc R
H10C H 0.1286 -0.0361 -0.0466 0.058(3) Uiso 1 1 calc R
C11 C 0.30062(10) 0.09155(4) 0.33992(9) 0.01616(16) Uani 1 1 d .
C12 C 0.37205(11) 0.08302(5) 0.47681(9) 0.01991(18) Uani 1 1 d .
H12 H 0.4841 0.0804 0.4957 0.024 Uiso 1 1 calc R
C13 C 0.28165(11) 0.07829(5) 0.58528(9) 0.02179(19) Uani 1 1 d .
H13 H 0.3320 0.0722 0.6775 0.026 Uiso 1 1 calc R
C14 C 0.11690(11) 0.08245(5) 0.55922(9) 0.01902(18) Uani 1 1 d .
C15 C 0.04317(10) 0.08869(5) 0.42361(9) 0.01860(17) Uani 1 1 d .
H15 H -0.0690 0.0902 0.4046 0.022 Uiso 1 1 calc R
C16 C 0.13603(10) 0.09277(4) 0.31599(9) 0.01765(17) Uani 1 1 d .
H16 H 0.0854 0.0965 0.2233 0.021 Uiso 1 1 calc R
C17 C -0.13092(12) 0.08779(5) 0.64982(11) 0.0263(2) Uani 1 1 d .
H17A H -0.1726 0.0895 0.7391 0.035(2) Uiso 1 1 calc R
H17B H -0.1779 0.0488 0.5955 0.035(2) Uiso 1 1 calc R
H17C H -0.1575 0.1305 0.5988 0.035(2) Uiso 1 1 calc R
C18 C -0.02071(11) 0.23701(5) -0.06581(10) 0.02370(19) Uani 1 1 d .
H18 H -0.0927 0.2618 -0.1304 0.028 Uiso 1 1 calc R
C19 C -0.06879(13) 0.22134(5) 0.05401(11) 0.0269(2) Uani 1 1 d .
H19A H -0.0016(17) 0.1957(7) 0.1250(15) 0.031(3) Uiso 1 1 d .
H19B H -0.1729(18) 0.2346(8) 0.0757(15) 0.036(4) Uiso 1 1 d .

loop_
_atom_site_aniso_label
_atom_site_aniso_U_11
_atom_site_aniso_U_22
_atom_site_aniso_U_33
_atom_site_aniso_U_23
_atom_site_aniso_U_13
_atom_site_aniso_U_12
O1 0.0289(4) 0.0283(4) 0.0394(4) 0.0082(3) -0.0122(3) -0.0084(3)
O2 0.0284(4) 0.0198(3) 0.0315(4) 0.0025(3) 0.0027(3) 0.0034(3)
O3 0.0263(4) 0.0319(4) 0.0179(3) -0.0017(3) 0.0068(3) -0.0036(3)
N1 0.0212(4) 0.0182(4) 0.0193(4) 0.0024(3) 0.0000(3) 0.0014(3)
C1 0.0249(4) 0.0223(4) 0.0203(4) 0.0057(3) 0.0002(3) 0.0022(3)
C2 0.0191(4) 0.0171(4) 0.0216(4) 0.0007(3) 0.0039(3) -0.0009(3)
C3 0.0166(4) 0.0166(4) 0.0209(4) 0.0003(3) 0.0031(3) -0.0019(3)
C4 0.0160(4) 0.0163(4) 0.0181(4) 0.0006(3) 0.0021(3) 0.0000(3)
C5 0.0174(4) 0.0169(4) 0.0182(4) -0.0003(3) 0.0045(3) -0.0003(3)
C6 0.0200(4) 0.0190(4) 0.0174(4) -0.0009(3) 0.0042(3) -0.0009(3)
C7 0.0194(4) 0.0217(4) 0.0261(4) 0.0014(3) 0.0009(3) -0.0043(3)
C8 0.0264(5) 0.0214(4) 0.0360(5) 0.0001(4) -0.0026(4) -0.0058(4)
C9 0.0203(4) 0.0174(4) 0.0230(4) -0.0010(3) 0.0074(3) -0.0008(3)
C10 0.0339(5) 0.0213(4) 0.0287(5) -0.0056(4) 0.0029(4) -0.0029(4)
C11 0.0175(4) 0.0137(3) 0.0173(4) -0.0001(3) 0.0022(3) -0.0003(3)
C12 0.0179(4) 0.0213(4) 0.0198(4) 0.0001(3) -0.0007(3) -0.0017(3)
C13 0.0238(4) 0.0248(4) 0.0159(4) 0.0000(3) -0.0005(3) -0.0031(3)
C14 0.0234(4) 0.0172(4) 0.0170(4) -0.0012(3) 0.0045(3) -0.0022(3)
C15 0.0179(4) 0.0186(4) 0.0194(4) 0.0003(3) 0.0026(3) -0.0001(3)
C16 0.0188(4) 0.0181(4) 0.0157(4) 0.0009(3) 0.0010(3) -0.0001(3)
C17 0.0281(5) 0.0241(4) 0.0289(5) 0.0007(4) 0.0126(4) 0.0004(4)
C18 0.0226(4) 0.0203(4) 0.0266(5) 0.0026(3) -0.0026(3) 0.0012(3)
C19 0.0263(5) 0.0252(5) 0.0291(5) 0.0008(4) 0.0027(4) 0.0032(4)

loop_
_atom_type_symbol
_atom_type_description
_atom_type_scat_dispersion_real
_atom_type_scat_dispersion_imag
_atom_type_scat_source
C C 0.0033 0.0016 'International Tables Vol C Tables 4.2.6.8 and 6.1.1.4'
H H 0.0000 0.0000 'International Tables Vol C Tables 4.2.6.8 and 6.1.1.4'
N N 0.0061 0.0033 'International Tables Vol C Tables 4.2.6.8 and 6.1.1.4'
O O 0.0106 0.0060 'International Tables Vol C Tables 4.2.6.8 and 6.1.1.4'

loop_
_geom_angle_atom_site_label_1
_geom_angle_atom_site_label_2
_geom_angle_atom_site_label_3
_geom_angle
C14 O3 C17 117.04(8)
C2 N1 C6 119.06(8)
C2 N1 C1 120.20(8)
C6 N1 C1 120.66(8)
N1 C1 C18 113.69(8)
N1 C1 H1A 108.8
C18 C1 H1A 108.8
N1 C1 H1B 108.8
C18 C1 H1B 108.8
H1A C1 H1B 107.7
C3 C2 N1 122.44(8)
C3 C2 H2 118.8
N1 C2 H2 118.8
C2 C3 C7 120.08(8)
C2 C3 C4 120.94(8)
C7 C3 C4 118.96(8)
C5 C4 C3 109.03(7)
C5 C4 C11 111.75(7)
C3 C4 C11 110.17(7)
C5 C4 H4 108.6
C3 C4 H4 108.6
C11 C4 H4 108.6
C6 C5 C9 120.90(8)
C6 C5 C4 121.37(8)
C9 C5 C4 117.72(8)
C5 C6 N1 122.27(8)
C5 C6 H6 118.9
N1 C6 H6 118.9
O1 C7 C3 120.20(9)
O1 C7 C8 120.04(9)
C3 C7 C8 119.75(8)
C7 C8 H8A 109.5
C7 C8 H8B 109.5
H8A C8 H8B 109.5
C7 C8 H8C 109.5
H8A C8 H8C 109.5
H8B C8 H8C 109.5
O2 C9 C5 119.89(9)
O2 C9 C10 119.86(9)
C5 C9 C10 120.25(8)
C9 C10 H10A 109.5
C9 C10 H10B 109.5
H10A C10 H10B 109.5
C9 C10 H10C 109.5
H10A C10 H10C 109.5
H10B C10 H10C 109.5
C16 C11 C12 117.74(8)
C16 C11 C4 121.20(8)
C12 C11 C4 121.03(8)
C13 C12 C11 120.98(8)
C13 C12 H12 119.5
C11 C12 H12 119.5
C12 C13 C14 120.18(8)
C12 C13 H13 119.9
C14 C13 H13 119.9
O3 C14 C15 124.14(8)
O3 C14 C13 116.04(8)
C15 C14 C13 119.82(8)
C14 C15 C16 119.09(8)
C14 C15 H15 120.5
C16 C15 H15 120.5
C11 C16 C15 122.11(8)
C11 C16 H16 118.9
C15 C16 H16 118.9
O3 C17 H17A 109.5
O3 C17 H17B 109.5
H17A C17 H17B 109.5
O3 C17 H17C 109.5
H17A C17 H17C 109.5
H17B C17 H17C 109.5
C19 C18 C1 126.15(9)
C19 C18 H18 116.9
C1 C18 H18 116.9
C18 C19 H19A 121.5(8)
C18 C19 H19B 121.7(9)
H19A C19 H19B 116.8(12)

loop_
_geom_bond_atom_site_label_1
_geom_bond_atom_site_label_2
_geom_bond_distance
O1 C7 1.2283(12)
O2 C9 1.2274(12)
O3 C14 1.3718(11)
O3 C17 1.4347(12)
N1 C2 1.3727(12)
N1 C6 1.3794(12)
N1 C1 1.4632(11)
C1 C18 1.4972(14)
C1 H1A 0.9900
C1 H1B 0.9900
C2 C3 1.3547(12)
C2 H2 0.9500
C3 C7 1.4658(12)
C3 C4 1.5236(12)
C4 C5 1.5163(12)
C4 C11 1.5287(12)
C4 H4 1.0000
C5 C6 1.3502(12)
C5 C9 1.4703(12)
C6 H6 0.9500
C7 C8 1.5147(14)
C8 H8A 0.9800
C8 H8B 0.9800
C8 H8C 0.9800
C9 C10 1.5123(14)
C10 H10A 0.9800
C10 H10B 0.9800
C10 H10C 0.9800
C11 C16 1.3919(12)
C11 C12 1.3996(12)
C12 C13 1.3874(13)
C12 H12 0.9500
C13 C14 1.3963(13)
C13 H13 0.9500
C14 C15 1.3902(12)
C15 C16 1.3935(12)
C15 H15 0.9500
C16 H16 0.9500
C17 H17A 0.9800
C17 H17B 0.9800
C17 H17C 0.9800
C18 C19 1.3196(15)
C18 H18 0.9500
C19 H19A 0.975(14)
C19 H19B 0.973(15)
